data_7212141
loop_
_publ_author_name
'Calderon-Casado, Ainhoa'
'Barandika, Gotzone'
'Bazan, Bego\~na'
'Urtiaga, Miren-Karmele'
'Arriortua, Mar\'ia-Isabel'

_publ_section_title
;
 Unprecedented coordination modes for PDC (pyridine-2,5-dicarboxylate) in
 polymorphic 3D heterobimetallic compounds \a- and \b-[MNa2(PDC)2(H2O)4],
 with M = Ni, Co
;
_journal_issue 6
_journal_name_full CrystEngComm
_journal_page_first 1784
_journal_paper_doi 10.1039/b920624h
_journal_volume 12
_journal_year 2010
_chemical_compound_source 'synthesis as described'
_chemical_formula_moiety 'C14 H14 N2 Na2 Ni1 O12'
_chemical_formula_sum 'C14 H14 N2 Na2 Ni O12'
_chemical_formula_weight 506.96
_chemical_name_systematic
;
?
;
_space_group_IT_number 14
_symmetry_cell_setting monoclinic
_symmetry_Int_Tables_number 14
_symmetry_space_group_name_Hall '-P 2ybc'
_symmetry_space_group_name_H-M 'P 1 21/c 1'
_atom_sites_solution_hydrogens geom
_atom_sites_solution_primary direct
_atom_sites_solution_secondary difmap
_audit_conform_dict_location ftp://ftp.iucr.org/pub/cif_core.dic
_audit_conform_dict_name cif_core.dic
_audit_conform_dict_version 2.3
_audit_creation_date 2009-03-30T14:51:33-00:00
_audit_creation_method 'WinGX routine CIF_UPDATE'
_cell_angle_alpha 90
_cell_angle_beta 93.87(5)
_cell_angle_gamma 90
_cell_formula_units_Z 4
_cell_length_a 13.5940(14)
_cell_length_b 10.7110(7)
_cell_length_c 11.9500(11)
_cell_measurement_reflns_used 3237
_cell_measurement_temperature 298(2)
_cell_measurement_theta_max 30.63
_cell_measurement_theta_min 2.41
_cell_measurement_wavelength 0.71073
_cell_volume 1736.0(3)
_computing_cell_refinement 'STOE X-AREA'
_computing_data_collection 'STOE X-AREA'
_computing_data_reduction 'STOE X-RED'
_computing_molecular_graphics 'Ortep-3 for Windows (Farrugia,1997)'
_computing_publication_material 'WinGX publication routines (Farrugia,1999)'
_computing_structure_refinement 'SHELXL-97 (Sheldrick, 2008)'
_computing_structure_solution 'SHELXS-86 (Sheldrick, 1986)'
_diffrn_ambient_temperature 298(2)
_diffrn_detector 'image plate (34 cm diameter)'
_diffrn_detector_area_resol_mean 6.67
_diffrn_measured_fraction_theta_full 0.999
_diffrn_measured_fraction_theta_max 0.999
_diffrn_measurement_device '2-circle goniometer'
_diffrn_measurement_device_type 'STOE IPDS 2T'
_diffrn_measurement_method 'rotation method'
_diffrn_radiation_monochromator graphite
_diffrn_radiation_type MoK\a
_diffrn_radiation_wavelength 0.71073
_diffrn_reflns_av_R_equivalents 0.0732
_diffrn_reflns_av_unetI/netI 0.1406
_diffrn_reflns_limit_h_max 16
_diffrn_reflns_limit_h_min -16
_diffrn_reflns_limit_k_max 11
_diffrn_reflns_limit_k_min -12
_diffrn_reflns_limit_l_max 14
_diffrn_reflns_limit_l_min -11
_diffrn_reflns_number 8786
_diffrn_reflns_theta_full 25.35
_diffrn_reflns_theta_max 25.35
_diffrn_reflns_theta_min 2.42
_diffrn_source 'sealed X-ray tube, 12 x 0.4 mm long-finefocus'
_exptl_absorpt_coefficient_mu 1.244
_exptl_absorpt_correction_T_max 0.9649
_exptl_absorpt_correction_T_min 0.8624
_exptl_absorpt_correction_type integration
_exptl_absorpt_process_details
;
X-RED (Stoe & Cie, March 2001 Revision 1.22) and
X-SHAPE (Stoe & Cie, October 1999, Revision 1.06)
Analytical numeric absorption correction using a multifaceted crystal
model based on expressions derived by R.C. Clark & J.S. Reid.
(Clark, R. C. & Reid, J. S. (1995). Acta Cryst. A51, 887-897)
;
_exptl_crystal_colour 'pale blue'
_exptl_crystal_density_diffrn 1.94
_exptl_crystal_density_method 'not measured'
_exptl_crystal_description Prism
_exptl_crystal_F_000 1032
_exptl_crystal_size_max 0.13
_exptl_crystal_size_mid 0.047
_exptl_crystal_size_min 0.04
_refine_diff_density_max 0.304
_refine_diff_density_min -0.423
_refine_diff_density_rms 0.083
_refine_ls_extinction_method none
_refine_ls_goodness_of_fit_ref 0.665
_refine_ls_hydrogen_treatment mixed
_refine_ls_matrix_type full
_refine_ls_number_parameters 305
_refine_ls_number_reflns 3175
_refine_ls_number_restraints 8
_refine_ls_restrained_S_all 0.664
_refine_ls_R_factor_all 0.0927
_refine_ls_R_factor_gt 0.0358
_refine_ls_shift/su_max 0.001
_refine_ls_shift/su_mean 0
_refine_ls_structure_factor_coef Fsqd
_refine_ls_weighting_details 'calc w=1/[\s^2^(Fo^2^)+(0.0029P)^2^+0.0000P] whereP=(Fo^2^+2Fc^2^)/3'
_refine_ls_weighting_scheme calc
_refine_ls_wR_factor_gt 0.0428
_refine_ls_wR_factor_ref 0.0502
_reflns_number_gt 1693
_reflns_number_total 3175
_reflns_threshold_expression >2sigma(I)
_cod_data_source_file b920624h.txt
_cod_data_source_block nina2(2,5-PDC)(H2O)4
_cod_original_sg_symbol_H-M 'P 21/c'
_cod_original_formula_sum 'C14 H14 N2 Na2 Ni1 O12'
_cod_database_code 7212141

loop_
_symmetry_equiv_pos_as_xyz
'x, y, z'
'-x, y+1/2, -z+1/2'
'-x, -y, -z'
'x, -y-1/2, z-1/2'

loop_
_atom_site_label
_atom_site_type_symbol
_atom_site_fract_x
_atom_site_fract_y
_atom_site_fract_z
_atom_site_U_iso_or_equiv
_atom_site_adp_type
_atom_site_occupancy
_atom_site_symmetry_multiplicity
_atom_site_calc_flag
_atom_site_refinement_flags
_atom_site_disorder_group
C7 C 0.7428(3) 0.0659(5) 0.6776(4) 0.0187(11) Uani 1 1 d . .
C5 C 0.7925(3) 0.0717(4) 0.7946(4) 0.0146(10) Uani 1 1 d . .
C4 C 0.8129(3) 0.1827(5) 0.8481(4) 0.0233(11) Uani 1 1 d . .
H4 H 0.7982 0.2582 0.8123 0.028 Uiso 1 1 calc R .
C3 C 0.8555(3) 0.1805(5) 0.9557(3) 0.0231(9) Uani 1 1 d . .
H3 H 0.8681 0.2552 0.9937 0.028 Uiso 1 1 calc R .
C2 C 0.8798(3) 0.0689(5) 1.0078(4) 0.0162(11) Uani 1 1 d . .
C1 C 0.8578(3) -0.0388(4) 0.9476(4) 0.0181(10) Uani 1 1 d . .
H1 H 0.8736 -0.1153 0.9810 0.022 Uiso 1 1 calc R .
C6 C 0.9277(3) 0.0647(4) 1.1252(4) 0.0171(10) Uani 1 1 d . .
C13 C 0.7561(3) -0.4309(4) 0.8244(4) 0.0153(10) Uani 1 1 d . .
C8 C 0.7060(3) -0.4380(4) 0.7062(4) 0.0161(11) Uani 1 1 d . .
C9 C 0.6703(3) -0.5471(4) 0.6603(4) 0.0191(10) Uani 1 1 d . .
H9 H 0.6720 -0.6204 0.7021 0.023 Uiso 1 1 calc R .
C10 C 0.6312(3) -0.5458(4) 0.5492(4) 0.0180(10) Uani 1 1 d . .
H10 H 0.6059 -0.6185 0.5158 0.022 Uiso 1 1 calc R .
C12 C 0.6306(3) -0.4353(5) 0.4895(4) 0.0162(11) Uani 1 1 d . .
C11 C 0.6658(2) -0.3296(4) 0.5441(3) 0.0165(9) Uani 1 1 d . .
H11 H 0.6636 -0.2545 0.5050 0.020 Uiso 1 1 calc R .
C14 C 0.5979(3) -0.4323(4) 0.3662(4) 0.0182(10) Uani 1 1 d . .
N1 N 0.8146(2) -0.0385(4) 0.8426(3) 0.0172(9) Uani 1 1 d . .
N2 N 0.7028(2) -0.3295(4) 0.6502(3) 0.0165(9) Uani 1 1 d . .
Ni1 Ni 0.76075(4) -0.18565(6) 0.74556(6) 0.01602(12) Uani 1 1 d . .
O3 O 0.72945(19) -0.0443(3) 0.6364(3) 0.0197(7) Uani 1 1 d . .
O4 O 0.7180(2) 0.1625(3) 0.6295(3) 0.0287(9) Uani 1 1 d . .
O2 O 0.9593(2) 0.1657(3) 1.1661(3) 0.0271(8) Uani 1 1 d . .
O1 O 0.9350(2) -0.0381(3) 1.1742(3) 0.0242(7) Uani 1 1 d . .
O7 O 0.78970(18) -0.3262(3) 0.8555(3) 0.0199(8) Uani 1 1 d . .
O8 O 0.7624(2) 0.0275(3) 0.3811(3) 0.0256(8) Uani 1 1 d . .
O5 O 0.61255(18) -0.3316(3) 0.3141(3) 0.0240(7) Uani 1 1 d . .
O6 O 0.5620(2) -0.5273(3) 0.3222(3) 0.0273(8) Uani 1 1 d . .
O9 O 0.89967(19) -0.2108(3) 0.6720(3) 0.0218(7) Uani 1 1 d D .
O10 O 1.0175(2) -0.0793(3) 0.3873(3) 0.0292(8) Uani 1 1 d D .
O11 O 0.5210(2) -0.0876(3) 0.3889(3) 0.0315(8) Uani 1 1 d D .
O12 O 0.5386(2) 0.2146(4) 0.3604(4) 0.0413(10) Uani 1 1 d D .
Na2 Na 0.61622(12) 0.0744(2) 0.48182(18) 0.0293(5) Uani 1 1 d . 2
Na1 Na 0.87962(12) -0.0686(2) 0.51574(17) 0.0271(5) Uani 1 1 d . 2
H9A H 0.912(3) -0.2974(12) 0.672(5) 0.063(5) Uiso 1 1 d D .
H9B H 0.950(3) -0.181(5) 0.721(3) 0.063(5) Uiso 1 1 d D .
H10A H 0.995(4) -0.064(6) 0.3133(18) 0.063(5) Uiso 1 1 d D .
H10B H 1.017(3) -0.1664(11) 0.390(5) 0.063(5) Uiso 1 1 d D .
H12B H 0.553(3) 0.2991(17) 0.348(5) 0.063(5) Uiso 1 1 d D .
H12A H 0.488(3) 0.175(5) 0.317(4) 0.063(5) Uiso 1 1 d D .
H11B H 0.478(3) -0.073(5) 0.326(3) 0.063(5) Uiso 1 1 d D .
H11A H 0.550(3) -0.163(3) 0.369(5) 0.063(5) Uiso 1 1 d D .

loop_
_atom_site_aniso_label
_atom_site_aniso_U_11
_atom_site_aniso_U_22
_atom_site_aniso_U_33
_atom_site_aniso_U_23
_atom_site_aniso_U_13
_atom_site_aniso_U_12
C7 0.015(2) 0.020(3) 0.021(3) 0.001(2) 0.0036(19) -0.0002(19)
C5 0.019(2) 0.010(2) 0.015(3) 0.001(2) 0.0025(18) 0.0021(17)
C4 0.031(2) 0.017(3) 0.021(3) 0.003(3) -0.0044(19) -0.002(2)
C3 0.032(2) 0.015(2) 0.021(2) -0.003(3) -0.0036(18) -0.002(2)
C2 0.0144(19) 0.018(3) 0.016(3) -0.002(2) -0.0002(18) -0.0008(18)
C1 0.0170(19) 0.021(2) 0.016(3) 0.005(2) -0.0009(17) 0.0003(18)
C6 0.0149(19) 0.023(3) 0.013(2) -0.004(2) -0.0018(16) -0.0007(17)
C13 0.019(2) 0.020(3) 0.008(2) 0.001(2) 0.0031(18) 0.0025(18)
C8 0.0089(18) 0.025(3) 0.014(3) 0.005(2) -0.0009(17) 0.0010(18)
C9 0.020(2) 0.020(3) 0.017(3) 0.005(2) 0.0002(19) -0.0048(19)
C10 0.019(2) 0.021(3) 0.014(3) -0.002(2) 0.0005(18) -0.0033(18)
C12 0.0115(18) 0.026(3) 0.011(3) 0.004(2) -0.0015(17) -0.0014(18)
C11 0.0202(18) 0.016(2) 0.014(2) 0.006(2) -0.0007(15) -0.0012(18)
C14 0.0145(18) 0.021(3) 0.019(3) -0.001(2) 0.0019(17) 0.0014(18)
N1 0.0163(16) 0.019(2) 0.016(2) -0.0011(19) -0.0023(15) -0.0016(15)
N2 0.0152(15) 0.018(2) 0.017(2) 0.001(2) 0.0008(14) 0.0009(16)
Ni1 0.0218(3) 0.0125(2) 0.0132(2) -0.0004(3) -0.0033(2) 0.0002(3)
O3 0.0294(15) 0.0164(18) 0.0125(17) -0.0040(15) -0.0045(13) 0.0000(13)
O4 0.0443(17) 0.012(2) 0.028(2) 0.0021(16) -0.0126(15) 0.0026(14)
O2 0.0354(15) 0.019(2) 0.025(2) -0.0021(17) -0.0122(14) -0.0017(14)
O1 0.0351(17) 0.0205(19) 0.0156(18) 0.0031(16) -0.0082(14) -0.0045(14)
O7 0.0256(13) 0.017(2) 0.0156(18) 0.0000(18) -0.0068(12) 0.0004(14)
O8 0.0349(16) 0.0232(19) 0.0179(19) -0.0038(16) -0.0027(14) 0.0034(14)
O5 0.0282(14) 0.0226(19) 0.0203(18) -0.0003(16) -0.0044(12) -0.0006(14)
O6 0.0377(17) 0.0232(19) 0.020(2) -0.0028(17) -0.0032(14) -0.0065(14)
O9 0.0270(15) 0.0159(18) 0.0214(19) -0.0031(15) -0.0071(13) -0.0004(13)
O10 0.0354(17) 0.028(2) 0.024(2) -0.0033(18) -0.0068(15) -0.0025(15)
O11 0.0378(18) 0.032(2) 0.023(2) -0.0038(17) -0.0078(15) 0.0030(15)
O12 0.052(2) 0.028(2) 0.040(2) -0.001(2) -0.0254(17) -0.0026(17)
Na2 0.0289(9) 0.0330(13) 0.0250(12) -0.0034(11) -0.0061(8) 0.0014(8)
Na1 0.0291(9) 0.0310(12) 0.0205(12) -0.0005(10) -0.0045(8) -0.0028(8)

loop_
_atom_type_symbol
_atom_type_description
_atom_type_scat_dispersion_real
_atom_type_scat_dispersion_imag
_atom_type_scat_source
C C 0.0033 0.0016 'International Tables Vol C Tables 4.2.6.8 and 6.1.1.4'
H H 0 0 'International Tables Vol C Tables 4.2.6.8 and 6.1.1.4'
N N 0.0061 0.0033 'International Tables Vol C Tables 4.2.6.8 and 6.1.1.4'
Ni Ni 0.3393 1.1124 'International Tables Vol C Tables 4.2.6.8 and 6.1.1.4'
O O 0.0106 0.006 'International Tables Vol C Tables 4.2.6.8 and 6.1.1.4'
Na Na 0.0362 0.0249 'International Tables Vol C Tables 4.2.6.8 and 6.1.1.4'

loop_
_exptl_crystal_face_index_h
_exptl_crystal_face_index_k
_exptl_crystal_face_index_l
_exptl_crystal_face_perp_dist
1 -1 0 0.032
-1 1 0 0.015
-1 -1 0 0.018
1 1 0 0.022
1 0 -1 0.09
7 0 -4 0.065
-1 0 1 0.065

loop_
_geom_angle_atom_site_label_1
_geom_angle_atom_site_label_2
_geom_angle_atom_site_label_3
_geom_angle
_geom_angle_site_symmetry_1
_geom_angle_site_symmetry_3
O4 C7 O3 124.7(5) . .
O4 C7 C5 119.5(5) . .
O3 C7 C5 115.7(4) . .
O4 C7 Na2 56.4(2) . .
O3 C7 Na2 69.4(2) . .
C5 C7 Na2 168.1(3) . .
O4 C7 Na1 104.9(3) . .
O3 C7 Na1 54.2(2) . .
C5 C7 Na1 110.1(3) . .
Na2 C7 Na1 81.72(14) . .
N1 C5 C4 122.3(4) . .
N1 C5 C7 115.7(4) . .
C4 C5 C7 122.1(5) . .
C5 C4 C3 118.7(5) . .
C5 C4 H4 120.6 . .
C3 C4 H4 120.6 . .
C4 C3 C2 120.7(5) . .
C4 C3 H3 119.6 . .
C2 C3 H3 119.6 . .
C3 C2 C1 116.9(4) . .
C3 C2 C6 121.5(4) . .
C1 C2 C6 121.6(4) . .
N1 C1 C2 123.2(5) . .
N1 C1 H1 118.4 . .
C2 C1 H1 118.4 . .
O1 C6 O2 124.4(4) . .
O1 C6 C2 118.6(4) . .
O2 C6 C2 116.9(4) . .
O8 C13 O7 125.1(4) 4_556 .
O8 C13 C8 118.3(4) 4_556 .
O7 C13 C8 116.6(4) . .
O8 C13 Na1 61.7(2) 4_556 4_556
O7 C13 Na1 64.3(2) . 4_556
C8 C13 Na1 168.5(3) . 4_556
N2 C8 C9 122.8(4) . .
N2 C8 C13 114.6(4) . .
C9 C8 C13 122.5(5) . .
C8 C9 C10 118.4(4) . .
C8 C9 H9 120.8 . .
C10 C9 H9 120.8 . .
C12 C10 C9 119.2(4) . .
C12 C10 H10 120.4 . .
C9 C10 H10 120.4 . .
C11 C12 C10 118.1(4) . .
C11 C12 C14 121.0(4) . .
C10 C12 C14 120.9(4) . .
N2 C11 C12 123.2(4) . .
N2 C11 H11 118.4 . .
C12 C11 H11 118.4 . .
O6 C14 O5 124.3(4) . .
O6 C14 C12 118.8(4) . .
O5 C14 C12 116.9(4) . .
C5 N1 C1 118.1(4) . .
C5 N1 Ni1 111.9(3) . .
C1 N1 Ni1 129.6(3) . .
C11 N2 C8 118.2(4) . .
C11 N2 Ni1 129.7(4) . .
C8 N2 Ni1 112.1(3) . .
O7 Ni1 O3 179.02(12) . .
O7 Ni1 N2 81.48(13) . .
O3 Ni1 N2 98.51(15) . .
O7 Ni1 N1 99.06(15) . .
O3 Ni1 N1 80.91(13) . .
N2 Ni1 N1 178.13(13) . .
O7 Ni1 O9 91.98(12) . .
O3 Ni1 O9 88.99(12) . .
N2 Ni1 O9 89.65(12) . .
N1 Ni1 O9 92.11(13) . .
O7 Ni1 O5 87.93(12) . 4_556
O3 Ni1 O5 91.09(12) . 4_556
N2 Ni1 O5 86.75(12) . 4_556
N1 Ni1 O5 91.48(13) . 4_556
O9 Ni1 O5 176.37(14) . 4_556
O7 Ni1 Na1 134.06(9) . .
O3 Ni1 Na1 46.91(9) . .
N2 Ni1 Na1 90.76(12) . .
N1 Ni1 Na1 90.13(12) . .
O9 Ni1 Na1 42.48(10) . .
O5 Ni1 Na1 137.04(10) 4_556 .
C7 O3 Ni1 114.9(3) . .
C7 O3 Na1 102.1(2) . .
Ni1 O3 Na1 98.29(13) . .
C7 O3 Na2 83.5(3) . .
Ni1 O3 Na2 153.54(15) . .
Na1 O3 Na2 95.90(12) . .
C7 O4 Na2 98.2(3) . .
C13 O7 Ni1 114.9(3) . .
C13 O7 Na1 88.4(3) . 4_556
Ni1 O7 Na1 155.24(17) . 4_556
C13 O8 Na1 91.5(3) 4 .
C13 O8 Na2 114.5(3) 4 .
Na1 O8 Na2 106.33(14) . .
C14 O5 Ni1 115.2(2) . 4
Ni1 O9 Na1 100.42(12) . .
Ni1 O9 H9A 106(3) . .
Na1 O9 H9A 129(3) . .
Ni1 O9 H9B 110(3) . .
Na1 O9 H9B 108(4) . .
H9A O9 H9B 103(5) . .
Na1 O10 Na1 96.41(14) 3_756 .
Na1 O10 H10A 120(4) 3_756 .
Na1 O10 H10A 111(3) . .
Na1 O10 H10B 131(3) 3_756 .
Na1 O10 H10B 91(3) . .
H10A O10 H10B 102(5) . .
Na2 O11 Na2 94.28(13) . 3_656
Na2 O11 H11B 123(4) . .
Na2 O11 H11B 92(3) 3_656 .
Na2 O11 H11A 122(3) . .
Na2 O11 H11A 123(3) 3_656 .
H11B O11 H11A 101(5) . .
Na2 O12 H12B 130(3) . .
Na2 O12 H12A 110(4) . .
H12B O12 H12A 120(5) . .
O12 Na2 O4 115.58(16) . .
O12 Na2 O11 88.25(14) . .
O4 Na2 O11 155.09(16) . .
O12 Na2 O8 100.22(15) . .
O4 Na2 O8 89.75(12) . .
O11 Na2 O8 93.15(13) . .
O12 Na2 O11 91.32(14) . 3_656
O4 Na2 O11 86.52(12) . 3_656
O11 Na2 O11 85.72(13) . 3_656
O8 Na2 O11 168.37(15) . 3_656
O12 Na2 O3 167.38(15) . .
O4 Na2 O3 52.24(12) . .
O11 Na2 O3 104.28(13) . .
O8 Na2 O3 77.96(11) . .
O11 Na2 O3 91.08(12) 3_656 .
O12 Na2 C7 140.98(16) . .
O4 Na2 C7 25.43(13) . .
O11 Na2 C7 130.15(16) . .
O8 Na2 C7 86.05(12) . .
O11 Na2 C7 85.86(13) 3_656 .
O3 Na2 C7 27.07(12) . .
O12 Na2 Na2 89.76(11) . 3_656
O4 Na2 Na2 124.19(13) . 3_656
O11 Na2 Na2 44.08(10) . 3_656
O8 Na2 Na2 136.04(14) . 3_656
O11 Na2 Na2 41.64(9) 3_656 3_656
O3 Na2 Na2 100.23(11) . 3_656
C7 Na2 Na2 112.29(13) . 3_656
O12 Na2 Na1 134.77(13) . .
O4 Na2 Na1 65.88(9) . .
O11 Na2 Na1 103.20(10) . .
O8 Na2 Na1 36.61(8) . .
O11 Na2 Na1 132.56(10) 3_656 .
O3 Na2 Na1 41.48(8) . .
C7 Na2 Na1 52.64(10) . .
Na2 Na2 Na1 128.61(9) 3_656 .
O10 Na1 O9 90.66(13) 3_756 .
O10 Na1 O8 112.46(15) 3_756 .
O9 Na1 O8 145.05(12) . .
O10 Na1 O7 158.43(16) 3_756 4
O9 Na1 O7 109.65(14) . 4
O8 Na1 O7 53.81(12) . 4
O10 Na1 O10 83.59(14) 3_756 .
O9 Na1 O10 113.31(13) . .
O8 Na1 O10 95.67(13) . .
O7 Na1 O10 81.72(11) 4 .
O10 Na1 O3 97.01(13) 3_756 .
O9 Na1 O3 71.61(11) . .
O8 Na1 O3 79.55(11) . .
O7 Na1 O3 96.31(11) 4 .
O10 Na1 O3 175.06(14) . .
O10 Na1 C13 135.87(16) 3_756 4
O9 Na1 C13 132.48(14) . 4
O8 Na1 C13 26.78(12) . 4
O7 Na1 C13 27.28(12) 4 4
O10 Na1 C13 86.01(13) . 4
O3 Na1 C13 90.19(12) . 4
O10 Na1 C7 75.20(12) 3_756 .
O9 Na1 C7 81.52(13) . .
O8 Na1 C7 79.76(12) . .
O7 Na1 C7 113.94(12) 4 .
O10 Na1 C7 154.42(14) . .
O3 Na1 C7 23.76(11) . .
C13 Na1 C7 99.24(13) 4 .
O10 Na1 Ni1 98.30(11) 3_756 .
O9 Na1 Ni1 37.10(7) . .
O8 Na1 Ni1 110.80(9) . .
O7 Na1 Ni1 102.33(10) 4 .
O10 Na1 Ni1 150.03(12) . .
O3 Na1 Ni1 34.80(8) . .
C13 Na1 Ni1 111.31(10) 4 .
C7 Na1 Ni1 49.88(10) . .
O10 Na1 Na1 43.26(10) 3_756 3_756
O9 Na1 Na1 106.29(11) . 3_756
O8 Na1 Na1 108.48(13) . 3_756
O7 Na1 Na1 120.42(12) 4 3_756
O10 Na1 Na1 40.33(9) . 3_756
O3 Na1 Na1 140.05(13) . 3_756
C13 Na1 Na1 114.80(13) 4 3_756
C7 Na1 Na1 117.11(12) . 3_756
Ni1 Na1 Na1 133.74(9) . 3_756
O10 Na1 Na2 107.27(10) 3_756 .
O9 Na1 Na2 112.61(10) . .
O8 Na1 Na2 37.06(9) . .
O7 Na1 Na2 72.26(9) 4 .
O10 Na1 Na2 132.53(11) . .
O3 Na1 Na2 42.62(8) . .
C13 Na1 Na2 53.62(10) 4 .
C7 Na1 Na2 45.64(10) . .
Ni1 Na1 Na2 75.70(5) . .
Na1 Na1 Na2 131.26(9) 3_756 .

loop_
_geom_bond_atom_site_label_1
_geom_bond_atom_site_label_2
_geom_bond_distance
_geom_bond_site_symmetry_2
C7 O4 1.220(6) .
C7 O3 1.288(6) .
C7 C5 1.512(6) .
C7 Na2 2.811(5) .
C7 Na1 3.125(5) .
C5 N1 1.338(6) .
C5 C4 1.369(7) .
C4 C3 1.374(6) .
C4 H4 0.9300 .
C3 C2 1.377(7) .
C3 H3 0.9300 .
C2 C1 1.382(6) .
C2 C6 1.507(6) .
C1 N1 1.349(6) .
C1 H1 0.9300 .
C6 O1 1.248(5) .
C6 O2 1.251(5) .
C13 O8 1.236(5) 4_556
C13 O7 1.258(6) .
C13 C8 1.528(5) .
C13 Na1 2.744(5) 4_556
C8 N2 1.341(6) .
C8 C9 1.366(6) .
C9 C10 1.397(6) .
C9 H9 0.9300 .
C10 C12 1.381(7) .
C10 H10 0.9300 .
C12 C11 1.377(6) .
C12 C14 1.511(6) .
C11 N2 1.331(5) .
C11 H11 0.9300 .
C14 O6 1.232(5) .
C14 O5 1.268(5) .
N1 Ni1 2.061(4) .
N2 Ni1 2.043(4) .
Ni1 O7 2.019(4) .
Ni1 O3 2.025(3) .
Ni1 O9 2.153(3) .
Ni1 O5 2.233(3) 4_556
Ni1 Na1 3.510(2) .
O3 Na1 2.591(4) .
O3 Na2 2.648(4) .
O4 Na2 2.364(4) .
O7 Na1 2.473(4) 4_556
O8 C13 1.236(5) 4
O8 Na1 2.418(4) .
O8 Na2 2.443(4) .
O5 Ni1 2.233(3) 4
O9 Na1 2.411(4) .
O9 H9A 0.942(10) .
O9 H9B 0.929(10) .
O10 Na1 2.365(4) 3_756
O10 Na1 2.504(4) .
O10 H10A 0.931(10) .
O10 H10B 0.933(10) .
O11 Na2 2.393(4) .
O11 Na2 2.505(4) 3_656
O11 H11B 0.933(10) .
O11 H11A 0.932(10) .
O12 Na2 2.295(4) .
O12 H12B 0.942(10) .
O12 H12A 0.930(10) .
Na2 O11 2.505(4) 3_656
Na2 Na2 3.591(4) 3_656
Na2 Na1 3.890(2) .
Na1 O10 2.365(4) 3_756
Na1 O7 2.473(4) 4
Na1 C13 2.744(5) 4
Na1 Na1 3.631(4) 3_756
